data_2238955
loop_
_publ_author_name
'Latha, N.'
'Naga Siva Rao, J.'
'Raghunathan, R.'
'Divya, G.'
'Lakshmi, S.'

_publ_section_title
;
 (4'-Acetyloxy-1,3,1'-trioxo-1,3,4,4a,4b,5,6,7,9,9a-decahydrospiro[indene-2,9'-pyrano[4,3-<i>a</i>]pyrrolizin]-3'-yl)methyl
 acetate
;
_journal_issue 12
_journal_name_full 'Acta Crystallographica Section E'
_journal_page_first o1764
_journal_paper_doi 10.1107/S1600536813029826
_journal_volume 69
_journal_year 2013
_chemical_formula_iupac 'C23 H23 N O8'
_chemical_formula_moiety 'C23 H23 N O8'
_chemical_formula_sum 'C23 H23 N O8'
_chemical_formula_weight 441.42
_chemical_melting_point 463.15
_chemical_name_systematic
;(4'-Acetyloxy-1,3,1'-trioxo-1,3,4,4a,4b,5,6,7,9,9a-decahydrospiro[indene-2,9'-pyrano[4,3-<i>a</i>]pyrrolizin]-3'-yl)methyl
acetate
;
_space_group_IT_number 19
_symmetry_cell_setting orthorhombic
_symmetry_space_group_name_Hall 'P 2ac 2ab'
_symmetry_space_group_name_H-M 'P 21 21 21'
_atom_sites_solution_hydrogens geom
_atom_sites_solution_primary direct
_atom_sites_solution_secondary difmap
_audit_creation_method SHELXL-97
_cell_angle_alpha 90.00
_cell_angle_beta 90.00
_cell_angle_gamma 90.00
_cell_formula_units_Z 4
_cell_length_a 10.4817(4)
_cell_length_b 13.4904(5)
_cell_length_c 15.1639(5)
_cell_measurement_reflns_used 3596
_cell_measurement_temperature 295(2)
_cell_measurement_theta_max 24.17
_cell_measurement_theta_min 2.68
_cell_volume 2144.21(13)
_computing_cell_refinement 'APEX2 and SAINT (Bruker, 2004)'
_computing_data_collection 'APEX2 (Bruker, 2004)'
_computing_data_reduction 'SAINT and XPREP (Bruker, 2004)'
_computing_molecular_graphics 'ORTEP-3 for Windows (Farrugia, 2012)'
_computing_publication_material 'PLATON (Spek, 2009)'
_computing_structure_refinement 'SHELXL97 (Sheldrick, 2008)'
_computing_structure_solution 'SIR92 (Altomare <i>et al.</i>, 1993)'
_diffrn_ambient_temperature 295(2)
_diffrn_measured_fraction_theta_full 0.998
_diffrn_measured_fraction_theta_max 0.998
_diffrn_measurement_device_type 'Bruker Kappa APEXII CCD'
_diffrn_measurement_method '\w and \f scan'
_diffrn_radiation_monochromator graphite
_diffrn_radiation_source 'fine-focus sealed tube'
_diffrn_radiation_type MoK\a
_diffrn_radiation_wavelength 0.71073
_diffrn_reflns_av_R_equivalents 0.0316
_diffrn_reflns_av_sigmaI/netI 0.0407
_diffrn_reflns_limit_h_max 14
_diffrn_reflns_limit_h_min -13
_diffrn_reflns_limit_k_max 17
_diffrn_reflns_limit_k_min -18
_diffrn_reflns_limit_l_max 20
_diffrn_reflns_limit_l_min -20
_diffrn_reflns_number 15087
_diffrn_reflns_theta_full 29.30
_diffrn_reflns_theta_max 29.30
_diffrn_reflns_theta_min 2.36
_exptl_absorpt_coefficient_mu 0.104
_exptl_absorpt_correction_T_max 0.9744
_exptl_absorpt_correction_T_min 0.9644
_exptl_absorpt_correction_type multi-scan
_exptl_absorpt_process_details '(SADABS; Bruker, 2004)'
_exptl_crystal_colour yellow
_exptl_crystal_density_diffrn 1.367
_exptl_crystal_density_method 'not measured'
_exptl_crystal_description block
_exptl_crystal_F_000 928
_exptl_crystal_size_max 0.35
_exptl_crystal_size_mid 0.30
_exptl_crystal_size_min 0.25
_refine_diff_density_max 0.457
_refine_diff_density_min -0.212
_refine_ls_extinction_coef 0.0075(16)
_refine_ls_extinction_expression Fc^*^=kFc[1+0.001xFc^2^\l^3^/sin(2\q)]^-1/4^
_refine_ls_extinction_method 'SHELXL97 (Sheldrick, 2008)'
_refine_ls_goodness_of_fit_ref 1.033
_refine_ls_hydrogen_treatment constr
_refine_ls_matrix_type full
_refine_ls_number_parameters 292
_refine_ls_number_reflns 5845
_refine_ls_number_restraints 0
_refine_ls_restrained_S_all 1.033
_refine_ls_R_factor_all 0.0757
_refine_ls_R_factor_gt 0.0517
_refine_ls_shift/su_max 0.000
_refine_ls_shift/su_mean 0.000
_refine_ls_structure_factor_coef Fsqd
_refine_ls_weighting_details 'calc w=1/[\s^2^(Fo^2^)+(0.0808P)^2^+0.0734P] where P=(Fo^2^+2Fc^2^)/3'
_refine_ls_weighting_scheme calc
_refine_ls_wR_factor_gt 0.1311
_refine_ls_wR_factor_ref 0.1463
_reflns_number_gt 4256
_reflns_number_total 5845
_reflns_threshold_expression I>2\s(I)
_cod_data_source_file zs2277.cif
_cod_data_source_block I
_cod_database_code 2238955

loop_
_symmetry_equiv_pos_as_xyz
'x, y, z'
'-x+1/2, -y, z+1/2'
'x+1/2, -y+1/2, -z'
'-x, y+1/2, -z+1/2'

loop_
_atom_site_type_symbol
_atom_site_label
_atom_site_fract_x
_atom_site_fract_y
_atom_site_fract_z
_atom_site_U_iso_or_equiv
_atom_site_adp_type
_atom_site_calc_flag
_atom_site_refinement_flags
_atom_site_occupancy
_atom_site_symmetry_multiplicity
C C1 0.5649(2) 0.55253(15) 0.53169(13) 0.0353(4) Uani d . 1 1
C C2 0.4474(2) 0.57154(16) 0.58231(13) 0.0397(5) Uani d . 1 1
C C3 0.3942(3) 0.6609(2) 0.60898(17) 0.0557(6) Uani d . 1 1
H H3 0.4353 0.7208 0.5984 0.067 Uiso calc R 1 1
C C4 0.2786(3) 0.6575(3) 0.6515(2) 0.0727(9) Uani d . 1 1
H H4 0.2409 0.7165 0.6696 0.087 Uiso calc R 1 1
C C5 0.2171(3) 0.5700(3) 0.6681(2) 0.0754(9) Uani d . 1 1
H H5 0.1396 0.5709 0.6979 0.090 Uiso calc R 1 1
C C6 0.2679(3) 0.4801(2) 0.64149(19) 0.0610(7) Uani d . 1 1
H H6 0.2256 0.4207 0.6520 0.073 Uiso calc R 1 1
C C7 0.3843(2) 0.48261(18) 0.59866(15) 0.0422(5) Uani d . 1 1
C C8 0.4589(2) 0.39934(16) 0.56199(15) 0.0399(5) Uani d . 1 1
C C9 0.5885(2) 0.43985(15) 0.53381(12) 0.0333(4) Uani d . 1 1
C C10 0.6960(3) 0.32253(18) 0.63652(17) 0.0514(6) Uani d . 1 1
H H10A 0.6746 0.2743 0.5915 0.062 Uiso calc R 1 1
H H10B 0.6399 0.3132 0.6867 0.062 Uiso calc R 1 1
C C11 0.8337(3) 0.3136(3) 0.6633(3) 0.0814(10) Uani d . 1 1
H H11A 0.8429 0.3268 0.7259 0.098 Uiso calc R 1 1
H H11B 0.8647 0.2472 0.6514 0.098 Uiso calc R 1 1
C C12 0.9074(2) 0.3875(2) 0.61118(16) 0.0523(6) Uani d . 1 1
H H12A 0.9684 0.3545 0.5731 0.063 Uiso calc R 1 1
H H12B 0.9530 0.4324 0.6499 0.063 Uiso calc R 1 1
C C13 0.80871(19) 0.44379(16) 0.55663(13) 0.0354(4) Uani d . 1 1
H H13 0.8279 0.5149 0.5570 0.042 Uiso calc R 1 1
C C14 0.7914(2) 0.40667(14) 0.46069(12) 0.0323(4) Uani d . 1 1
H H14 0.8301 0.3408 0.4551 0.039 Uiso calc R 1 1
C C15 0.84684(19) 0.47376(15) 0.39158(13) 0.0347(4) Uani d . 1 1
H H15 0.8241 0.5427 0.4046 0.042 Uiso calc R 1 1
C C16 0.7979(2) 0.44573(17) 0.30034(13) 0.0395(5) Uani d . 1 1
H H16 0.8386 0.4898 0.2574 0.047 Uiso calc R 1 1
C C17 0.5883(2) 0.44448(18) 0.36714(13) 0.0407(5) Uani d . 1 1
C C18 0.64580(19) 0.39741(15) 0.44802(12) 0.0327(4) Uani d . 1 1
H H18 0.6252 0.3266 0.4462 0.039 Uiso calc R 1 1
C C21 0.8282(3) 0.34081(19) 0.27453(14) 0.0498(6) Uani d . 1 1
H H21A 0.9199 0.3322 0.2702 0.060 Uiso calc R 1 1
H H21B 0.7963 0.2955 0.3191 0.060 Uiso calc R 1 1
C C22 0.6594(3) 0.2683(2) 0.1934(2) 0.0675(8) Uani d . 1 1
C C23 0.6042(4) 0.2586(3) 0.1044(3) 0.0961(12) Uani d . 1 1
H H23A 0.5525 0.3156 0.0918 0.144 Uiso calc R 1 1
H H23B 0.5525 0.2000 0.1017 0.144 Uiso calc R 1 1
H H23C 0.6716 0.2540 0.0618 0.144 Uiso calc R 1 1
N N1 0.68615(17) 0.42488(12) 0.60171(11) 0.0359(4) Uani d . 1 1
O O1 0.62976(15) 0.61244(11) 0.49445(11) 0.0465(4) Uani d . 1 1
O O2 0.42539(19) 0.31479(13) 0.55496(14) 0.0628(5) Uani d . 1 1
O O3 0.47660(17) 0.46279(18) 0.36294(13) 0.0657(6) Uani d . 1 1
O O4 0.66215(15) 0.46391(12) 0.29762(10) 0.0449(4) Uani d . 1 1
O O5 0.98345(14) 0.46223(12) 0.39493(11) 0.0467(4) Uani d . 1 1
O O7 0.76969(19) 0.31937(14) 0.19122(10) 0.0555(5) Uani d . 1 1
O O8 0.6156(3) 0.2369(2) 0.26117(19) 0.1039(9) Uani d . 1 1
O O6 1.0109(3) 0.6120(2) 0.3367(2) 0.1059(10) Uani d . 1 1
C C19 1.0550(3) 0.5394(2) 0.3717(2) 0.0647(7) Uani d . 1 1
C C20 1.1927(3) 0.5187(3) 0.3888(3) 0.0936(12) Uani d . 1 1
H H20A 1.2266 0.5685 0.4275 0.140 Uiso calc R 1 1
H H20B 1.2387 0.5197 0.3340 0.140 Uiso calc R 1 1
H H20C 1.2014 0.4547 0.4157 0.140 Uiso calc R 1 1

loop_
_atom_site_aniso_label
_atom_site_aniso_U_11
_atom_site_aniso_U_22
_atom_site_aniso_U_33
_atom_site_aniso_U_12
_atom_site_aniso_U_13
_atom_site_aniso_U_23
C1 0.0355(11) 0.0371(10) 0.0332(9) 0.0019(8) -0.0057(8) -0.0016(7)
C2 0.0389(12) 0.0496(12) 0.0307(9) 0.0089(9) -0.0007(8) -0.0046(8)
C3 0.0657(17) 0.0560(14) 0.0455(12) 0.0181(12) -0.0007(12) -0.0107(11)
C4 0.080(2) 0.082(2) 0.0564(16) 0.0323(18) 0.0119(16) -0.0186(15)
C5 0.0557(18) 0.109(3) 0.0616(17) 0.0244(18) 0.0206(14) -0.0050(17)
C6 0.0493(15) 0.0819(19) 0.0516(14) 0.0019(13) 0.0140(12) 0.0005(13)
C7 0.0353(12) 0.0551(13) 0.0362(10) 0.0026(9) 0.0031(9) -0.0019(9)
C8 0.0376(12) 0.0435(11) 0.0386(10) -0.0044(9) 0.0032(9) 0.0003(9)
C9 0.0330(10) 0.0349(9) 0.0321(9) 0.0012(8) 0.0019(8) -0.0017(7)
C10 0.0583(15) 0.0448(12) 0.0509(12) 0.0055(11) 0.0016(11) 0.0127(10)
C11 0.063(2) 0.087(2) 0.094(2) 0.0138(17) -0.0084(17) 0.0475(19)
C12 0.0408(13) 0.0784(17) 0.0376(11) 0.0115(12) -0.0050(10) 0.0017(11)
C13 0.0331(11) 0.0421(10) 0.0309(9) 0.0009(8) -0.0022(8) 0.0002(8)
C14 0.0319(10) 0.0361(9) 0.0290(9) 0.0054(8) 0.0015(7) 0.0022(7)
C15 0.0305(10) 0.0401(10) 0.0335(9) 0.0010(8) 0.0030(8) 0.0047(8)
C16 0.0364(12) 0.0508(12) 0.0312(9) 0.0014(9) -0.0004(8) 0.0069(8)
C17 0.0340(12) 0.0523(12) 0.0356(10) 0.0024(9) -0.0030(9) -0.0058(8)
C18 0.0318(10) 0.0364(9) 0.0301(9) -0.0031(8) 0.0015(8) -0.0025(7)
C21 0.0525(15) 0.0626(15) 0.0345(11) 0.0040(12) 0.0034(10) -0.0056(9)
C22 0.077(2) 0.0620(17) 0.0632(17) -0.0153(15) 0.0023(16) -0.0129(14)
C23 0.107(3) 0.094(3) 0.087(2) -0.024(2) -0.026(2) -0.022(2)
N1 0.0372(10) 0.0400(9) 0.0305(8) 0.0029(7) 0.0012(7) 0.0026(7)
O1 0.0456(9) 0.0380(8) 0.0561(9) -0.0010(6) 0.0024(8) 0.0077(7)
O2 0.0607(12) 0.0479(10) 0.0799(12) -0.0178(9) 0.0183(10) -0.0063(9)
O3 0.0377(10) 0.1093(16) 0.0501(10) 0.0117(10) -0.0087(8) -0.0007(10)
O4 0.0383(9) 0.0628(10) 0.0337(7) 0.0047(7) -0.0058(6) 0.0071(7)
O5 0.0296(8) 0.0591(10) 0.0512(9) 0.0012(7) 0.0026(7) 0.0098(8)
O7 0.0634(12) 0.0696(11) 0.0336(8) -0.0089(9) 0.0063(8) -0.0084(7)
O8 0.103(2) 0.121(2) 0.0884(17) -0.0511(17) 0.0194(16) 0.0001(16)
O6 0.0768(17) 0.0691(15) 0.172(3) -0.0177(13) 0.0071(18) 0.0219(17)
C19 0.0461(16) 0.0670(18) 0.081(2) -0.0131(13) 0.0071(14) -0.0054(15)
C20 0.0402(17) 0.150(4) 0.091(3) -0.0208(19) 0.0006(16) 0.004(2)

loop_
_atom_type_symbol
_atom_type_description
_atom_type_scat_dispersion_real
_atom_type_scat_dispersion_imag
_atom_type_scat_source
C C 0.0033 0.0016 'International Tables Vol C Tables 4.2.6.8 and 6.1.1.4'
H H 0.0000 0.0000 'International Tables Vol C Tables 4.2.6.8 and 6.1.1.4'
N N 0.0061 0.0033 'International Tables Vol C Tables 4.2.6.8 and 6.1.1.4'
O O 0.0106 0.0060 'International Tables Vol C Tables 4.2.6.8 and 6.1.1.4'

loop_
_geom_angle_atom_site_label_1
_geom_angle_atom_site_label_2
_geom_angle_atom_site_label_3
_geom_angle
O1 C1 C2 127.1(2)
O1 C1 C9 125.77(19)
C2 C1 C9 107.16(17)
C3 C2 C7 120.4(2)
C3 C2 C1 129.7(2)
C7 C2 C1 109.86(18)
C4 C3 C2 117.5(3)
C4 C3 H3 121.2
C2 C3 H3 121.2
C5 C4 C3 122.0(3)
C5 C4 H4 119.0
C3 C4 H4 119.0
C4 C5 C6 121.4(3)
C4 C5 H5 119.3
C6 C5 H5 119.3
C7 C6 C5 117.1(3)
C7 C6 H6 121.5
C5 C6 H6 121.5
C6 C7 C2 121.6(2)
C6 C7 C8 128.7(2)
C2 C7 C8 109.67(19)
O2 C8 C7 127.0(2)
O2 C8 C9 125.3(2)
C7 C8 C9 107.73(18)
N1 C9 C8 112.07(16)
N1 C9 C1 105.23(16)
C8 C9 C1 102.51(16)
N1 C9 C18 105.61(16)
C8 C9 C18 116.74(17)
C1 C9 C18 114.27(16)
N1 C10 C11 103.7(2)
N1 C10 H10A 111.0
C11 C10 H10A 111.0
N1 C10 H10B 111.0
C11 C10 H10B 111.0
H10A C10 H10B 109.0
C12 C11 C10 107.5(2)
C12 C11 H11A 110.2
C10 C11 H11A 110.2
C12 C11 H11B 110.2
C10 C11 H11B 110.2
H11A C11 H11B 108.5
C11 C12 C13 105.6(2)
C11 C12 H12A 110.6
C13 C12 H12A 110.6
C11 C12 H12B 110.6
C13 C12 H12B 110.6
H12A C12 H12B 108.7
N1 C13 C12 104.62(17)
N1 C13 C14 106.06(16)
C12 C13 C14 115.31(18)
N1 C13 H13 110.2
C12 C13 H13 110.2
C14 C13 H13 110.2
C15 C14 C18 110.17(16)
C15 C14 C13 114.52(16)
C18 C14 C13 105.01(15)
C15 C14 H14 109.0
C18 C14 H14 109.0
C13 C14 H14 109.0
O5 C15 C14 107.16(16)
O5 C15 C16 109.85(17)
C14 C15 C16 110.72(17)
O5 C15 H15 109.7
C14 C15 H15 109.7
C16 C15 H15 109.7
O4 C16 C21 111.1(2)
O4 C16 C15 108.38(17)
C21 C16 C15 113.55(18)
O4 C16 H16 107.9
C21 C16 H16 107.9
C15 C16 H16 107.9
O3 C17 O4 119.0(2)
O3 C17 C18 121.4(2)
O4 C17 C18 119.58(18)
C17 C18 C14 117.57(17)
C17 C18 C9 111.96(17)
C14 C18 C9 104.48(15)
C17 C18 H18 107.5
C14 C18 H18 107.5
C9 C18 H18 107.5
O7 C21 C16 109.2(2)
O7 C21 H21A 109.8
C16 C21 H21A 109.8
O7 C21 H21B 109.8
C16 C21 H21B 109.8
H21A C21 H21B 108.3
O8 C22 O7 122.0(3)
O8 C22 C23 127.0(3)
O7 C22 C23 111.0(3)
C22 C23 H23A 109.5
C22 C23 H23B 109.5
H23A C23 H23B 109.5
C22 C23 H23C 109.5
H23A C23 H23C 109.5
H23B C23 H23C 109.5
C9 N1 C13 104.98(15)
C9 N1 C10 115.28(18)
C13 N1 C10 105.39(16)
C17 O4 C16 121.06(16)
C19 O5 C15 117.8(2)
C22 O7 C21 116.6(2)
O6 C19 O5 122.5(3)
O6 C19 C20 126.7(3)
O5 C19 C20 110.6(3)
C19 C20 H20A 109.5
C19 C20 H20B 109.5
H20A C20 H20B 109.5
C19 C20 H20C 109.5
H20A C20 H20C 109.5
H20B C20 H20C 109.5

loop_
_geom_bond_atom_site_label_1
_geom_bond_atom_site_label_2
_geom_bond_distance
C1 O1 1.198(3)
C1 C2 1.474(3)
C1 C9 1.540(3)
C2 C3 1.388(3)
C2 C7 1.392(3)
C3 C4 1.374(4)
C3 H3 0.9300
C4 C5 1.367(5)
C4 H4 0.9300
C5 C6 1.384(5)
C5 H5 0.9300
C6 C7 1.382(4)
C6 H6 0.9300
C7 C8 1.478(3)
C8 O2 1.198(3)
C8 C9 1.525(3)
C9 N1 1.466(3)
C9 C18 1.543(3)
C10 N1 1.482(3)
C10 C11 1.504(4)
C10 H10A 0.9700
C10 H10B 0.9700
C11 C12 1.488(4)
C11 H11A 0.9700
C11 H11B 0.9700
C12 C13 1.526(3)
C12 H12A 0.9700
C12 H12B 0.9700
C13 N1 1.477(3)
C13 C14 1.549(3)
C13 H13 0.9800
C14 C15 1.502(3)
C14 C18 1.543(3)
C14 H14 0.9800
C15 O5 1.441(3)
C15 C16 1.523(3)
C15 H15 0.9800
C16 O4 1.445(3)
C16 C21 1.502(3)
C16 H16 0.9800
C17 O3 1.198(3)
C17 O4 1.334(3)
C17 C18 1.507(3)
C18 H18 0.9800
C21 O7 1.434(3)
C21 H21A 0.9700
C21 H21B 0.9700
C22 O8 1.202(4)
C22 O7 1.347(4)
C22 C23 1.474(5)
C23 H23A 0.9600
C23 H23B 0.9600
C23 H23C 0.9600
O5 C19 1.331(3)
O6 C19 1.206(4)
C19 C20 1.493(5)
C20 H20A 0.9600
C20 H20B 0.9600
C20 H20C 0.9600

loop_
_geom_hbond_atom_site_label_D
_geom_hbond_atom_site_label_H
_geom_hbond_atom_site_label_A
_geom_hbond_site_symmetry_A
_geom_hbond_distance_DH
_geom_hbond_distance_HA
_geom_hbond_distance_DA
_geom_hbond_angle_DHA
C3 H3 O6 3_466 0.93 2.59 3.401(4) 147
C14 H14 O2 3_556 0.98 2.33 3.310(3) 178

loop_
_geom_torsion_atom_site_label_1
_geom_torsion_atom_site_label_2
_geom_torsion_atom_site_label_3
_geom_torsion_atom_site_label_4
_geom_torsion
O1 C1 C2 C3 -9.8(4)
C9 C1 C2 C3 171.2(2)
O1 C1 C2 C7 166.7(2)
C9 C1 C2 C7 -12.3(2)
C7 C2 C3 C4 0.0(4)
C1 C2 C3 C4 176.2(2)
C2 C3 C4 C5 0.4(5)
C3 C4 C5 C6 -1.0(5)
C4 C5 C6 C7 1.0(5)
C5 C6 C7 C2 -0.5(4)
C5 C6 C7 C8 -178.8(3)
C3 C2 C7 C6 0.0(3)
C1 C2 C7 C6 -176.9(2)
C3 C2 C7 C8 178.6(2)
C1 C2 C7 C8 1.7(2)
C6 C7 C8 O2 8.2(4)
C2 C7 C8 O2 -170.3(2)
C6 C7 C8 C9 -171.9(2)
C2 C7 C8 C9 9.6(2)
O2 C8 C9 N1 -83.9(3)
C7 C8 C9 N1 96.2(2)
O2 C8 C9 C1 163.8(2)
C7 C8 C9 C1 -16.1(2)
O2 C8 C9 C18 38.1(3)
C7 C8 C9 C18 -141.80(19)
O1 C1 C9 N1 80.7(2)
C2 C1 C9 N1 -100.27(18)
O1 C1 C9 C8 -161.9(2)
C2 C1 C9 C8 17.1(2)
O1 C1 C9 C18 -34.6(3)
C2 C1 C9 C18 144.34(17)
N1 C10 C11 C12 -23.7(4)
C10 C11 C12 C13 2.9(4)
C11 C12 C13 N1 19.1(3)
C11 C12 C13 C14 -97.0(3)
N1 C13 C14 C15 137.90(16)
C12 C13 C14 C15 -106.8(2)
N1 C13 C14 C18 16.9(2)
C12 C13 C14 C18 132.2(2)
C18 C14 C15 O5 -167.74(16)
C13 C14 C15 O5 74.2(2)
C18 C14 C15 C16 -47.9(2)
C13 C14 C15 C16 -166.04(17)
O5 C15 C16 O4 -176.53(16)
C14 C15 C16 O4 65.3(2)
O5 C15 C16 C21 59.5(2)
C14 C15 C16 C21 -58.7(2)
O3 C17 C18 C14 -160.9(2)
O4 C17 C18 C14 20.9(3)
O3 C17 C18 C9 -39.9(3)
O4 C17 C18 C9 141.9(2)
C15 C14 C18 C17 6.6(2)
C13 C14 C18 C17 130.41(18)
C15 C14 C18 C9 -118.18(17)
C13 C14 C18 C9 5.6(2)
N1 C9 C18 C17 -154.84(17)
C8 C9 C18 C17 79.9(2)
C1 C9 C18 C17 -39.7(2)
N1 C9 C18 C14 -26.6(2)
C8 C9 C18 C14 -151.83(17)
C1 C9 C18 C14 88.6(2)
O4 C16 C21 O7 52.9(2)
C15 C16 C21 O7 175.42(19)
C8 C9 N1 C13 166.03(17)
C1 C9 N1 C13 -83.32(18)
C18 C9 N1 C13 37.90(19)
C8 C9 N1 C10 50.5(2)
C1 C9 N1 C10 161.20(18)
C18 C9 N1 C10 -77.6(2)
C12 C13 N1 C9 -156.46(17)
C14 C13 N1 C9 -34.13(19)
C12 C13 N1 C10 -34.3(2)
C14 C13 N1 C10 88.03(19)
C11 C10 N1 C9 151.2(2)
C11 C10 N1 C13 35.9(3)
O3 C17 O4 C16 178.3(2)
C18 C17 O4 C16 -3.5(3)
C21 C16 O4 C17 86.9(2)
C15 C16 O4 C17 -38.5(3)
C14 C15 O5 C19 -150.7(2)
C16 C15 O5 C19 89.0(3)
O8 C22 O7 C21 -4.3(5)
C23 C22 O7 C21 175.2(3)
C16 C21 O7 C22 -100.0(3)
C15 O5 C19 O6 -10.8(5)
C15 O5 C19 C20 173.5(3)
